data_4335918
loop_
_publ_author_name
'Ryoji Mitsuhashi'
'Takayoshi Suzuki'
'Yukinari Sunatsuki'

_publ_section_title
;
 Four-Electron Oxidative Dehydrogenation Induced by Proton-Coupled
 Electron Transfer in Ruthenium(III) Complex with
 2-(1,4,5,6-Tetrahydropyrimidin-2-yl)phenolate
;
_journal_name_full 'Inorganic Chemistry'
_journal_page_first 10183
_journal_page_last 10190
_journal_paper_doi 10.1021/ic401667v
_journal_volume 52
_journal_year 2013
_chemical_formula_moiety 'C29 H25 N6 O Ru 2+, 2(B F4 1-)'
_chemical_formula_sum 'C29 H25 B2 F8 N6 O Ru'
_chemical_formula_weight 748.24
_chemical_name_systematic
; 
 ? 
;
_space_group_IT_number 14
_symmetry_cell_setting monoclinic
_symmetry_space_group_name_Hall '-P 2ybc'
_symmetry_space_group_name_H-M 'P 1 21/c 1'
_atom_sites_solution_hydrogens geom
_atom_sites_solution_primary direct
_atom_sites_solution_secondary difmap
_audit_creation_method SHELXL-97
_cell_angle_alpha 90.00
_cell_angle_beta 98.204(3)
_cell_angle_gamma 90.00
_cell_formula_units_Z 4
_cell_length_a 21.0628(19)
_cell_length_b 10.2097(10)
_cell_length_c 14.4298(12)
_cell_measurement_reflns_used 17507
_cell_measurement_temperature 192(2)
_cell_measurement_theta_max 27.50
_cell_measurement_theta_min 3.15
_cell_volume 3071.3(5)
_computing_cell_refinement 'RAPID AUTO'
_computing_data_collection 'RAPID AUTO'
_computing_data_reduction 'RAPID AUTO'
_computing_molecular_graphics 'ortep-3 for win'
_computing_publication_material 'CrystalStructure 4.0 (Rigaku, 2010)'
_computing_structure_refinement 'SHELXL97 (Sheldrick, 2008)'
_computing_structure_solution 'Il Milione (Burla, et al., 2007)'
_diffrn_ambient_temperature 192(2)
_diffrn_detector_area_resol_mean 10.000
_diffrn_measured_fraction_theta_full 0.993
_diffrn_measured_fraction_theta_max 0.993
_diffrn_measurement_device_type 'Rigaku R-AXIS RAPID'
_diffrn_measurement_method \w
_diffrn_radiation_monochromator graphite
_diffrn_radiation_source 'fine-focus sealed tube'
_diffrn_radiation_type MoK\a
_diffrn_radiation_wavelength 0.71075
_diffrn_reflns_av_R_equivalents 0.0808
_diffrn_reflns_av_sigmaI/netI 0.0654
_diffrn_reflns_limit_h_max 27
_diffrn_reflns_limit_h_min -25
_diffrn_reflns_limit_k_max 13
_diffrn_reflns_limit_k_min -13
_diffrn_reflns_limit_l_max 18
_diffrn_reflns_limit_l_min -18
_diffrn_reflns_number 28928
_diffrn_reflns_theta_full 27.47
_diffrn_reflns_theta_max 27.47
_diffrn_reflns_theta_min 3.01
_diffrn_standards_number 28928
_exptl_absorpt_coefficient_mu 0.594
_exptl_absorpt_correction_T_max 0.9429
_exptl_absorpt_correction_T_min 0.8656
_exptl_absorpt_correction_type numerical
_exptl_absorpt_process_details 'NUMABS (Rigaku, 1999)'
_exptl_crystal_colour violet
_exptl_crystal_density_diffrn 1.618
_exptl_crystal_description platelet
_exptl_crystal_F_000 1500
_exptl_crystal_size_max 0.25
_exptl_crystal_size_mid 0.20
_exptl_crystal_size_min 0.10
_refine_diff_density_max 0.821
_refine_diff_density_min -0.687
_refine_diff_density_rms 0.078
_refine_ls_extinction_method none
_refine_ls_goodness_of_fit_ref 1.046
_refine_ls_hydrogen_treatment mixed
_refine_ls_matrix_type full
_refine_ls_number_parameters 428
_refine_ls_number_reflns 6991
_refine_ls_number_restraints 0
_refine_ls_restrained_S_all 1.046
_refine_ls_R_factor_all 0.0843
_refine_ls_R_factor_gt 0.0516
_refine_ls_shift/su_max 0.001
_refine_ls_shift/su_mean 0.000
_refine_ls_structure_factor_coef Fsqd
_refine_ls_weighting_details 'calc w=1/[\s^2^(Fo^2^)+(0.0579P)^2^+0.1388P] where P=(Fo^2^+2Fc^2^)/3'
_refine_ls_weighting_scheme calc
_refine_ls_wR_factor_gt 0.1137
_refine_ls_wR_factor_ref 0.1306
_reflns_number_gt 4606
_reflns_number_total 6991
_reflns_threshold_expression >2sigma(I)
_cod_data_source_file ic401667v_si_002_05.cif
_cod_data_source_block 5_BF4_2
_cod_database_code 4335918

loop_
_symmetry_equiv_pos_as_xyz
'x, y, z'
'-x, y+1/2, -z+1/2'
'-x, -y, -z'
'x, -y-1/2, z-1/2'

loop_
_atom_site_label
_atom_site_type_symbol
_atom_site_fract_x
_atom_site_fract_y
_atom_site_fract_z
_atom_site_U_iso_or_equiv
_atom_site_adp_type
_atom_site_occupancy
_atom_site_symmetry_multiplicity
_atom_site_calc_flag
_atom_site_refinement_flags
Ru1 Ru 0.742755(13) 0.18108(3) 0.27398(2) 0.04630(13) Uani 1 1 d .
F1 F 0.90544(11) -0.2921(2) 0.52066(17) 0.0658(6) Uani 1 1 d .
F2 F 0.82240(14) -0.1518(3) 0.4995(3) 0.1187(12) Uani 1 1 d .
F3 F 0.87904(19) -0.1875(3) 0.3855(2) 0.1209(12) Uani 1 1 d .
F4 F 0.92237(14) -0.0756(2) 0.5077(2) 0.1126(12) Uani 1 1 d .
F5 F 0.55623(12) -0.3837(3) 0.16223(17) 0.0802(7) Uani 1 1 d .
F6 F 0.58647(17) -0.1939(3) 0.0958(2) 0.1071(11) Uani 1 1 d .
F7 F 0.58751(12) -0.2078(2) 0.25162(17) 0.0769(7) Uani 1 1 d .
F8 F 0.49347(13) -0.1998(3) 0.1573(2) 0.0968(9) Uani 1 1 d .
O1 O 0.78490(12) 0.2625(3) 0.17141(17) 0.0541(6) Uani 1 1 d .
N1 N 0.83280(19) -0.1309(4) 0.1663(3) 0.0663(10) Uani 1 1 d .
N2 N 0.77339(14) 0.0079(3) 0.23366(19) 0.0494(7) Uani 1 1 d .
N3 N 0.69123(14) 0.0949(3) 0.36734(19) 0.0470(7) Uani 1 1 d .
N4 N 0.65646(14) 0.1532(3) 0.1917(2) 0.0511(7) Uani 1 1 d .
N5 N 0.71848(14) 0.3651(3) 0.3234(2) 0.0512(7) Uani 1 1 d .
N6 N 0.82648(14) 0.2329(3) 0.3620(2) 0.0469(7) Uani 1 1 d .
C1 C 0.84521(19) 0.2286(4) 0.1654(3) 0.0558(10) Uani 1 1 d .
C2 C 0.8890(2) 0.3289(4) 0.1488(3) 0.0629(11) Uani 1 1 d .
H2 H 0.8742 0.4162 0.1380 0.075 Uiso 1 1 calc R
C3 C 0.9526(2) 0.2994(5) 0.1483(3) 0.0693(12) Uani 1 1 d .
H3 H 0.9818 0.3674 0.1390 0.083 Uiso 1 1 calc R
C4 C 0.9748(2) 0.1714(5) 0.1612(3) 0.0706(12) Uani 1 1 d .
H4 H 1.0191 0.1529 0.1622 0.085 Uiso 1 1 calc R
C5 C 0.9327(2) 0.0718(4) 0.1723(3) 0.0632(11) Uani 1 1 d .
H5 H 0.9477 -0.0160 0.1782 0.076 Uiso 1 1 calc R
C6 C 0.86770(19) 0.0987(4) 0.1751(2) 0.0547(9) Uani 1 1 d .
C7 C 0.82467(18) -0.0073(4) 0.1912(3) 0.0531(9) Uani 1 1 d .
C8 C 0.7824(2) -0.2161(4) 0.1912(3) 0.0699(12) Uani 1 1 d .
H8A H 0.8002 -0.2852 0.2356 0.084 Uiso 1 1 calc R
H8B H 0.7580 -0.2573 0.1350 0.084 Uiso 1 1 calc R
C9 C 0.7413(2) -0.1203(4) 0.2367(3) 0.0635(11) Uani 1 1 d .
H9A H 0.6974 -0.1169 0.2017 0.076 Uiso 1 1 calc R
H9B H 0.7388 -0.1463 0.3021 0.076 Uiso 1 1 calc R
C10 C 0.7144(2) 0.0601(4) 0.4559(3) 0.0566(10) Uani 1 1 d .
H10 H 0.7581 0.0773 0.4794 0.068 Uiso 1 1 calc R
C11 C 0.6762(2) 0.0002(4) 0.5129(3) 0.0654(11) Uani 1 1 d .
H11 H 0.6934 -0.0237 0.5751 0.078 Uiso 1 1 calc R
C12 C 0.6136(2) -0.0248(4) 0.4800(3) 0.0702(12) Uani 1 1 d .
H12 H 0.5870 -0.0655 0.5195 0.084 Uiso 1 1 calc R
C13 C 0.5885(2) 0.0087(4) 0.3893(3) 0.0617(10) Uani 1 1 d .
H13 H 0.5449 -0.0092 0.3656 0.074 Uiso 1 1 calc R
C14 C 0.62818(18) 0.0686(3) 0.3342(3) 0.0501(9) Uani 1 1 d .
C15 C 0.60843(17) 0.1055(4) 0.2352(3) 0.0505(9) Uani 1 1 d .
C16 C 0.54734(19) 0.0918(4) 0.1876(3) 0.0617(10) Uani 1 1 d .
H16 H 0.5138 0.0586 0.2185 0.074 Uiso 1 1 calc R
C17 C 0.5353(2) 0.1271(5) 0.0942(3) 0.0707(12) Uani 1 1 d .
H17 H 0.4933 0.1193 0.0607 0.085 Uiso 1 1 calc R
C18 C 0.5842(2) 0.1732(4) 0.0505(3) 0.0684(12) Uani 1 1 d .
H18 H 0.5767 0.1967 -0.0138 0.082 Uiso 1 1 calc R
C19 C 0.6445(2) 0.1852(4) 0.1005(3) 0.0633(11) Uani 1 1 d .
H19 H 0.6785 0.2170 0.0700 0.076 Uiso 1 1 calc R
C20 C 0.65963(18) 0.4208(4) 0.3130(3) 0.0621(11) Uani 1 1 d .
H20 H 0.6247 0.3754 0.2783 0.075 Uiso 1 1 calc R
C21 C 0.6487(2) 0.5397(4) 0.3502(3) 0.0727(12) Uani 1 1 d .
H21 H 0.6067 0.5757 0.3416 0.087 Uiso 1 1 calc R
C22 C 0.6988(2) 0.6082(4) 0.4007(4) 0.0752(13) Uani 1 1 d .
H22 H 0.6918 0.6913 0.4271 0.090 Uiso 1 1 calc R
C23 C 0.7591(2) 0.5529(4) 0.4116(3) 0.0667(11) Uani 1 1 d .
H23 H 0.7944 0.5979 0.4458 0.080 Uiso 1 1 calc R
C24 C 0.76805(17) 0.4319(3) 0.3725(3) 0.0515(9) Uani 1 1 d .
C25 C 0.82977(17) 0.3613(4) 0.3853(3) 0.0487(8) Uani 1 1 d .
C26 C 0.88796(18) 0.4192(4) 0.4190(3) 0.0592(10) Uani 1 1 d .
H26 H 0.8900 0.5101 0.4332 0.071 Uiso 1 1 calc R
C27 C 0.94301(18) 0.3439(4) 0.4318(3) 0.0606(11) Uani 1 1 d .
H27 H 0.9835 0.3828 0.4527 0.073 Uiso 1 1 calc R
C28 C 0.93818(19) 0.2112(4) 0.4139(3) 0.0559(10) Uani 1 1 d .
H28 H 0.9750 0.1567 0.4249 0.067 Uiso 1 1 calc R
C29 C 0.87948(17) 0.1592(4) 0.3800(3) 0.0500(9) Uani 1 1 d .
H29 H 0.8762 0.0676 0.3688 0.060 Uiso 1 1 calc R
B1 B 0.8823(2) -0.1746(4) 0.4798(4) 0.0553(11) Uani 1 1 d .
B2 B 0.5560(3) -0.2466(5) 0.1660(3) 0.0645(13) Uani 1 1 d .
H1 H 0.858(2) -0.146(4) 0.134(3) 0.065(14) Uiso 1 1 d .

loop_
_atom_site_aniso_label
_atom_site_aniso_U_11
_atom_site_aniso_U_22
_atom_site_aniso_U_33
_atom_site_aniso_U_23
_atom_site_aniso_U_13
_atom_site_aniso_U_12
Ru1 0.04286(19) 0.0474(2) 0.0475(2) 0.00475(13) 0.00266(13) -0.00240(13)
F1 0.0591(14) 0.0490(13) 0.0919(17) 0.0123(11) 0.0203(12) 0.0069(10)
F2 0.0727(19) 0.094(2) 0.201(4) 0.046(2) 0.061(2) 0.0345(16)
F3 0.150(3) 0.135(3) 0.073(2) 0.0017(17) 0.003(2) 0.035(2)
F4 0.099(2) 0.0526(16) 0.169(3) 0.0128(17) -0.039(2) -0.0060(14)
F5 0.0948(19) 0.0727(17) 0.0776(16) -0.0219(13) 0.0280(14) -0.0204(14)
F6 0.142(3) 0.097(2) 0.090(2) 0.0024(15) 0.043(2) -0.0238(19)
F7 0.0835(17) 0.0690(16) 0.0715(17) -0.0103(12) -0.0126(14) 0.0004(13)
F8 0.0700(18) 0.106(2) 0.106(2) 0.0119(16) -0.0157(16) -0.0038(15)
O1 0.0482(15) 0.0607(16) 0.0532(15) 0.0102(12) 0.0069(12) -0.0042(13)
N1 0.068(2) 0.063(2) 0.073(2) -0.0150(18) 0.028(2) -0.0086(19)
N2 0.0502(17) 0.0502(18) 0.0479(17) -0.0002(13) 0.0077(14) -0.0071(14)
N3 0.0496(17) 0.0432(17) 0.0488(17) 0.0026(13) 0.0096(13) 0.0052(13)
N4 0.0478(18) 0.0555(19) 0.0488(18) 0.0050(14) 0.0031(14) -0.0071(14)
N5 0.0488(18) 0.0480(17) 0.0559(18) 0.0080(14) 0.0043(14) 0.0011(15)
N6 0.0459(17) 0.0457(17) 0.0483(17) 0.0024(13) 0.0039(13) -0.0004(14)
C1 0.055(2) 0.065(3) 0.047(2) 0.0057(18) 0.0084(17) -0.008(2)
C2 0.062(3) 0.065(3) 0.064(3) 0.0054(19) 0.015(2) -0.014(2)
C3 0.061(3) 0.080(3) 0.070(3) -0.003(2) 0.021(2) -0.021(2)
C4 0.051(2) 0.091(4) 0.072(3) -0.008(2) 0.019(2) -0.006(2)
C5 0.060(3) 0.070(3) 0.062(2) -0.006(2) 0.015(2) -0.005(2)
C6 0.055(2) 0.062(3) 0.048(2) -0.0005(17) 0.0096(17) -0.0066(19)
C7 0.055(2) 0.055(2) 0.050(2) -0.0039(17) 0.0075(17) 0.0006(18)
C8 0.075(3) 0.062(3) 0.076(3) -0.012(2) 0.023(2) -0.012(2)
C9 0.068(3) 0.051(2) 0.073(3) -0.005(2) 0.016(2) -0.011(2)
C10 0.063(2) 0.057(2) 0.051(2) 0.0059(18) 0.0095(19) 0.0150(19)
C11 0.078(3) 0.064(3) 0.056(2) 0.011(2) 0.019(2) 0.019(2)
C12 0.079(3) 0.063(3) 0.077(3) 0.017(2) 0.038(2) 0.008(2)
C13 0.059(2) 0.057(2) 0.073(3) 0.000(2) 0.022(2) -0.0004(19)
C14 0.051(2) 0.043(2) 0.058(2) 0.0008(16) 0.0129(17) -0.0005(17)
C15 0.045(2) 0.052(2) 0.055(2) 0.0017(17) 0.0083(17) -0.0033(17)
C16 0.052(2) 0.071(3) 0.061(3) -0.003(2) 0.0053(19) -0.006(2)
C17 0.053(3) 0.086(3) 0.069(3) -0.005(2) -0.006(2) -0.003(2)
C18 0.064(3) 0.082(3) 0.054(3) 0.007(2) -0.009(2) -0.006(2)
C19 0.060(3) 0.075(3) 0.053(2) 0.011(2) 0.003(2) -0.011(2)
C20 0.044(2) 0.062(3) 0.078(3) 0.010(2) 0.0015(19) 0.0102(19)
C21 0.055(3) 0.062(3) 0.100(3) 0.009(2) 0.007(2) 0.015(2)
C22 0.068(3) 0.053(3) 0.104(4) 0.000(2) 0.009(3) 0.011(2)
C23 0.061(3) 0.051(2) 0.087(3) -0.007(2) 0.007(2) 0.001(2)
C24 0.050(2) 0.043(2) 0.061(2) 0.0037(17) 0.0044(17) 0.0028(17)
C25 0.047(2) 0.046(2) 0.053(2) 0.0018(16) 0.0077(16) -0.0005(17)
C26 0.053(2) 0.055(2) 0.068(3) -0.0060(19) 0.0050(19) -0.0048(19)
C27 0.043(2) 0.073(3) 0.064(3) -0.002(2) 0.0025(18) -0.003(2)
C28 0.049(2) 0.063(3) 0.054(2) -0.0014(18) -0.0011(18) 0.0084(18)
C29 0.047(2) 0.047(2) 0.055(2) 0.0025(16) 0.0035(17) 0.0019(17)
B1 0.049(3) 0.044(2) 0.072(3) 0.005(2) 0.008(2) 0.000(2)
B2 0.070(3) 0.064(3) 0.061(3) -0.003(2) 0.015(3) -0.015(3)

loop_
_atom_type_symbol
_atom_type_description
_atom_type_scat_dispersion_real
_atom_type_scat_dispersion_imag
_atom_type_scat_source
C C 0.0033 0.0016 'International Tables Vol C Tables 4.2.6.8 and 6.1.1.4'
H H 0.0000 0.0000 'International Tables Vol C Tables 4.2.6.8 and 6.1.1.4'
B B 0.0013 0.0007 'International Tables Vol C Tables 4.2.6.8 and 6.1.1.4'
F F 0.0171 0.0103 'International Tables Vol C Tables 4.2.6.8 and 6.1.1.4'
N N 0.0061 0.0033 'International Tables Vol C Tables 4.2.6.8 and 6.1.1.4'
O O 0.0106 0.0060 'International Tables Vol C Tables 4.2.6.8 and 6.1.1.4'
Ru Ru -1.2594 0.8363 'International Tables Vol C Tables 4.2.6.8 and 6.1.1.4'

loop_
_geom_angle_atom_site_label_1
_geom_angle_atom_site_label_2
_geom_angle_atom_site_label_3
_geom_angle
N2 Ru1 O1 87.52(11)
N2 Ru1 N4 90.28(12)
O1 Ru1 N4 94.55(11)
N2 Ru1 N3 92.00(11)
O1 Ru1 N3 173.66(10)
N4 Ru1 N3 79.12(12)
N2 Ru1 N6 96.98(11)
O1 Ru1 N6 85.40(11)
N4 Ru1 N6 172.73(12)
N3 Ru1 N6 100.94(11)
N2 Ru1 N5 174.98(11)
O1 Ru1 N5 92.00(11)
N4 Ru1 N5 94.74(12)
N3 Ru1 N5 89.03(11)
N6 Ru1 N5 78.00(11)
C1 O1 Ru1 117.8(2)
C7 N1 C8 112.0(4)
C7 N1 H1 118(3)
C8 N1 H1 128(3)
C7 N2 C9 108.5(3)
C7 N2 Ru1 123.8(3)
C9 N2 Ru1 127.5(3)
C10 N3 C14 118.7(3)
C10 N3 Ru1 125.7(3)
C14 N3 Ru1 115.7(2)
C19 N4 C15 119.5(3)
C19 N4 Ru1 124.2(3)
C15 N4 Ru1 116.2(2)
C20 N5 C24 118.1(3)
C20 N5 Ru1 127.0(3)
C24 N5 Ru1 114.8(2)
C29 N6 C25 118.9(3)
C29 N6 Ru1 125.7(2)
C25 N6 Ru1 113.9(2)
O1 C1 C6 123.3(3)
O1 C1 C2 118.1(4)
C6 C1 C2 118.6(4)
C3 C2 C1 120.0(4)
C3 C2 H2 120.0
C1 C2 H2 120.0
C2 C3 C4 120.9(4)
C2 C3 H3 119.5
C4 C3 H3 119.5
C5 C4 C3 120.1(4)
C5 C4 H4 120.0
C3 C4 H4 120.0
C4 C5 C6 120.5(4)
C4 C5 H5 119.8
C6 C5 H5 119.8
C5 C6 C1 119.8(4)
C5 C6 C7 119.6(4)
C1 C6 C7 120.6(4)
N2 C7 N1 112.4(4)
N2 C7 C6 123.8(4)
N1 C7 C6 123.8(4)
N1 C8 C9 101.7(3)
N1 C8 H8A 111.4
C9 C8 H8A 111.4
N1 C8 H8B 111.4
C9 C8 H8B 111.4
H8A C8 H8B 109.3
N2 C9 C8 105.5(3)
N2 C9 H9A 110.6
C8 C9 H9A 110.6
N2 C9 H9B 110.6
C8 C9 H9B 110.6
H9A C9 H9B 108.8
N3 C10 C11 121.4(4)
N3 C10 H10 119.3
C11 C10 H10 119.3
C12 C11 C10 119.8(4)
C12 C11 H11 120.1
C10 C11 H11 120.1
C11 C12 C13 120.3(4)
C11 C12 H12 119.9
C13 C12 H12 119.9
C14 C13 C12 118.4(4)
C14 C13 H13 120.8
C12 C13 H13 120.8
N3 C14 C13 121.6(3)
N3 C14 C15 114.3(3)
C13 C14 C15 124.1(3)
N4 C15 C16 120.7(3)
N4 C15 C14 114.4(3)
C16 C15 C14 124.8(3)
C15 C16 C17 119.3(4)
C15 C16 H16 120.4
C17 C16 H16 120.4
C18 C17 C16 119.6(4)
C18 C17 H17 120.2
C16 C17 H17 120.2
C17 C18 C19 119.3(4)
C17 C18 H18 120.4
C19 C18 H18 120.4
N4 C19 C18 121.6(4)
N4 C19 H19 119.2
C18 C19 H19 119.2
N5 C20 C21 122.4(4)
N5 C20 H20 118.8
C21 C20 H20 118.8
C20 C21 C22 120.0(4)
C20 C21 H21 120.0
C22 C21 H21 120.0
C23 C22 C21 118.3(4)
C23 C22 H22 120.8
C21 C22 H22 120.8
C22 C23 C24 119.8(4)
C22 C23 H23 120.1
C24 C23 H23 120.1
N5 C24 C23 121.4(3)
N5 C24 C25 114.7(3)
C23 C24 C25 123.7(3)
N6 C25 C26 120.8(3)
N6 C25 C24 115.4(3)
C26 C25 C24 123.8(3)
C27 C26 C25 119.6(4)
C27 C26 H26 120.2
C25 C26 H26 120.2
C26 C27 C28 118.9(4)
C26 C27 H27 120.6
C28 C27 H27 120.6
C29 C28 C27 119.1(4)
C29 C28 H28 120.5
C27 C28 H28 120.5
N6 C29 C28 122.4(3)
N6 C29 H29 118.8
C28 C29 H29 118.8
F4 B1 F2 112.0(4)
F4 B1 F3 108.2(4)
F2 B1 F3 108.2(4)
F4 B1 F1 110.8(3)
F2 B1 F1 109.9(4)
F3 B1 F1 107.7(4)
F7 B2 F6 109.3(4)
F7 B2 F8 108.1(4)
F6 B2 F8 109.5(4)
F7 B2 F5 108.6(4)
F6 B2 F5 110.9(4)
F8 B2 F5 110.4(4)

loop_
_geom_bond_atom_site_label_1
_geom_bond_atom_site_label_2
_geom_bond_distance
Ru1 N2 1.997(3)
Ru1 O1 2.011(2)
Ru1 N4 2.044(3)
Ru1 N3 2.045(3)
Ru1 N6 2.089(3)
Ru1 N5 2.099(3)
F1 B1 1.394(5)
F2 B1 1.351(5)
F3 B1 1.359(6)
F4 B1 1.342(5)
F5 B2 1.401(6)
F6 B2 1.383(6)
F7 B2 1.375(5)
F8 B2 1.390(6)
O1 C1 1.331(4)
N1 C7 1.330(5)
N1 C8 1.455(6)
N1 H1 0.78(4)
N2 C7 1.325(5)
N2 C9 1.476(5)
N3 C10 1.349(4)
N3 C14 1.372(4)
N4 C19 1.344(5)
N4 C15 1.356(5)
N5 C20 1.353(4)
N5 C24 1.359(4)
N6 C29 1.340(4)
N6 C25 1.353(4)
C1 C6 1.408(5)
C1 C2 1.421(5)
C2 C3 1.375(6)
C2 H2 0.9500
C3 C4 1.391(6)
C3 H3 0.9500
C4 C5 1.374(6)
C4 H4 0.9500
C5 C6 1.402(5)
C5 H5 0.9500
C6 C7 1.451(5)
C8 C9 1.516(6)
C8 H8A 0.9900
C8 H8B 0.9900
C9 H9A 0.9900
C9 H9B 0.9900
C10 C11 1.374(6)
C10 H10 0.9500
C11 C12 1.361(6)
C11 H11 0.9500
C12 C13 1.383(6)
C12 H12 0.9500
C13 C14 1.376(5)
C13 H13 0.9500
C14 C15 1.478(5)
C15 C16 1.377(5)
C16 C17 1.382(6)
C16 H16 0.9500
C17 C18 1.367(6)
C17 H17 0.9500
C18 C19 1.373(6)
C18 H18 0.9500
C19 H19 0.9500
C20 C21 1.360(6)
C20 H20 0.9500
C21 C22 1.383(6)
C21 H21 0.9500
C22 C23 1.378(6)
C22 H22 0.9500
C23 C24 1.382(5)
C23 H23 0.9500
C24 C25 1.475(5)
C25 C26 1.385(5)
C26 C27 1.381(5)
C26 H26 0.9500
C27 C28 1.381(5)
C27 H27 0.9500
C28 C29 1.370(5)
C28 H28 0.9500
C29 H29 0.9500

loop_
_geom_torsion_atom_site_label_1
_geom_torsion_atom_site_label_2
_geom_torsion_atom_site_label_3
_geom_torsion_atom_site_label_4
_geom_torsion
N2 Ru1 O1 C1 -49.0(3)
N4 Ru1 O1 C1 -139.1(3)
N3 Ru1 O1 C1 -134.8(9)
N6 Ru1 O1 C1 48.2(3)
N5 Ru1 O1 C1 126.0(3)
O1 Ru1 N2 C7 26.5(3)
N4 Ru1 N2 C7 121.1(3)
N3 Ru1 N2 C7 -159.8(3)
N6 Ru1 N2 C7 -58.5(3)
N5 Ru1 N2 C7 -58.1(14)
O1 Ru1 N2 C9 -147.2(3)
N4 Ru1 N2 C9 -52.6(3)
N3 Ru1 N2 C9 26.5(3)
N6 Ru1 N2 C9 127.8(3)
N5 Ru1 N2 C9 128.2(13)
N2 Ru1 N3 C10 85.3(3)
O1 Ru1 N3 C10 170.8(9)
N4 Ru1 N3 C10 175.2(3)
N6 Ru1 N3 C10 -12.2(3)
N5 Ru1 N3 C10 -89.8(3)
N2 Ru1 N3 C14 -93.0(2)
O1 Ru1 N3 C14 -7.5(11)
N4 Ru1 N3 C14 -3.1(2)
N6 Ru1 N3 C14 169.5(2)
N5 Ru1 N3 C14 91.9(2)
N2 Ru1 N4 C19 -86.6(3)
O1 Ru1 N4 C19 0.9(3)
N3 Ru1 N4 C19 -178.6(3)
N6 Ru1 N4 C19 90.2(10)
N5 Ru1 N4 C19 93.3(3)
N2 Ru1 N4 C15 96.9(3)
O1 Ru1 N4 C15 -175.6(3)
N3 Ru1 N4 C15 4.9(3)
N6 Ru1 N4 C15 -86.3(9)
N5 Ru1 N4 C15 -83.2(3)
N2 Ru1 N5 C20 -169.9(12)
O1 Ru1 N5 C20 105.7(3)
N4 Ru1 N5 C20 11.0(3)
N3 Ru1 N5 C20 -68.0(3)
N6 Ru1 N5 C20 -169.4(3)
N2 Ru1 N5 C24 8.8(15)
O1 Ru1 N5 C24 -75.6(3)
N4 Ru1 N5 C24 -170.3(3)
N3 Ru1 N5 C24 110.7(3)
N6 Ru1 N5 C24 9.3(3)
N2 Ru1 N6 C29 -1.6(3)
O1 Ru1 N6 C29 -88.5(3)
N4 Ru1 N6 C29 -178.4(8)
N3 Ru1 N6 C29 91.9(3)
N5 Ru1 N6 C29 178.5(3)
N2 Ru1 N6 C25 164.4(2)
O1 Ru1 N6 C25 77.5(3)
N4 Ru1 N6 C25 -12.4(10)
N3 Ru1 N6 C25 -102.2(2)
N5 Ru1 N6 C25 -15.5(2)
Ru1 O1 C1 C6 43.1(4)
Ru1 O1 C1 C2 -136.7(3)
O1 C1 C2 C3 175.7(4)
C6 C1 C2 C3 -4.1(6)
C1 C2 C3 C4 1.9(6)
C2 C3 C4 C5 1.6(7)
C3 C4 C5 C6 -2.9(7)
C4 C5 C6 C1 0.7(6)
C4 C5 C6 C7 -177.2(4)
O1 C1 C6 C5 -177.0(3)
C2 C1 C6 C5 2.8(5)
O1 C1 C6 C7 0.8(5)
C2 C1 C6 C7 -179.4(3)
C9 N2 C7 N1 -1.4(4)
Ru1 N2 C7 N1 -176.1(3)
C9 N2 C7 C6 179.6(3)
Ru1 N2 C7 C6 4.8(5)
C8 N1 C7 N2 0.9(5)
C8 N1 C7 C6 180.0(4)
C5 C6 C7 N2 149.9(4)
C1 C6 C7 N2 -27.9(5)
C5 C6 C7 N1 -29.0(6)
C1 C6 C7 N1 153.1(4)
C7 N1 C8 C9 0.0(5)
C7 N2 C9 C8 1.3(4)
Ru1 N2 C9 C8 175.8(3)
N1 C8 C9 N2 -0.7(4)
C14 N3 C10 C11 -0.4(5)
Ru1 N3 C10 C11 -178.7(3)
N3 C10 C11 C12 0.0(6)
C10 C11 C12 C13 0.6(6)
C11 C12 C13 C14 -0.6(6)
C10 N3 C14 C13 0.4(5)
Ru1 N3 C14 C13 178.8(3)
C10 N3 C14 C15 -177.4(3)
Ru1 N3 C14 C15 1.0(4)
C12 C13 C14 N3 0.2(6)
C12 C13 C14 C15 177.8(4)
C19 N4 C15 C16 -1.2(6)
Ru1 N4 C15 C16 175.4(3)
C19 N4 C15 C14 177.5(3)
Ru1 N4 C15 C14 -5.8(4)
N3 C14 C15 N4 3.1(5)
C13 C14 C15 N4 -174.6(4)
N3 C14 C15 C16 -178.2(4)
C13 C14 C15 C16 4.1(6)
N4 C15 C16 C17 0.2(6)
C14 C15 C16 C17 -178.4(4)
C15 C16 C17 C18 0.8(7)
C16 C17 C18 C19 -0.8(7)
C15 N4 C19 C18 1.3(6)
Ru1 N4 C19 C18 -175.1(3)
C17 C18 C19 N4 -0.3(7)
C24 N5 C20 C21 -0.5(6)
Ru1 N5 C20 C21 178.1(3)
N5 C20 C21 C22 0.2(7)
C20 C21 C22 C23 0.1(7)
C21 C22 C23 C24 -0.1(7)
C20 N5 C24 C23 0.5(6)
Ru1 N5 C24 C23 -178.3(3)
C20 N5 C24 C25 176.7(3)
Ru1 N5 C24 C25 -2.1(4)
C22 C23 C24 N5 -0.2(6)
C22 C23 C24 C25 -176.1(4)
C29 N6 C25 C26 6.1(5)
Ru1 N6 C25 C26 -160.9(3)
C29 N6 C25 C24 -173.7(3)
Ru1 N6 C25 C24 19.3(4)
N5 C24 C25 N6 -11.5(5)
C23 C24 C25 N6 164.6(4)
N5 C24 C25 C26 168.7(4)
C23 C24 C25 C26 -15.1(6)
N6 C25 C26 C27 -2.1(6)
C24 C25 C26 C27 177.6(4)
C25 C26 C27 C28 -2.4(6)
C26 C27 C28 C29 2.9(6)
C25 N6 C29 C28 -5.6(6)
Ru1 N6 C29 C28 159.7(3)
C27 C28 C29 N6 1.1(6)
